data_7047628
loop_
_publ_author_name
'\<Skoch, Karel'
'C\'isa\<rov\'a, Ivana'
'Uhl\'ik, Filip'
'\<St\<epni\<cka, Petr'

_publ_section_title
;
 Comparing the reactivity of isomeric phosphinoferrocene nitrile and
 isocyanide in Pd(ii) complexes: synthesis of simple coordination
 compounds vs. preparation of P-chelated insertion products and
 Fischer-type carbenes.
;
_journal_issue 45
_journal_name_full 'Dalton transactions (Cambridge, England : 2003)'
_journal_page_first 16082
_journal_page_last 16101
_journal_paper_doi 10.1039/c8dt03564d
_journal_volume 47
_journal_year 2018
_chemical_formula_moiety 'C44 H38 Cl Fe N P2 Pd, 2(C H Cl3)'
_chemical_formula_sum 'C46 H40 Cl7 Fe N P2 Pd'
_chemical_formula_weight 1079.13
_space_group_crystal_system triclinic
_space_group_IT_number 2
_space_group_name_Hall '-P 1'
_space_group_name_H-M_alt 'P -1'
_symmetry_space_group_name_Hall '-P 1'
_symmetry_space_group_name_H-M 'P -1'
_atom_sites_solution_hydrogens geom
_atom_sites_solution_primary direct
_atom_sites_solution_secondary difmap
_audit_creation_method SHELXL-2014/7
_audit_update_record
;
2018-07-23 deposited with the CCDC.
2018-09-21 downloaded from the CCDC.
;
_cell_angle_alpha 108.821(2)
_cell_angle_beta 101.045(2)
_cell_angle_gamma 109.240(2)
_cell_formula_units_Z 2
_cell_length_a 11.9324(5)
_cell_length_b 14.1508(7)
_cell_length_c 15.7966(7)
_cell_measurement_reflns_used 9652
_cell_measurement_temperature 120(2)
_cell_measurement_theta_max 27.50
_cell_measurement_theta_min 2.39
_cell_volume 2247.35(19)
_computing_cell_refinement 'SAINT V8.37A (Bruker AXS Inc., 2015)'
_computing_data_collection 'Bruker Instrument Service vV6.2.4'
_computing_data_reduction 'SAINT V8.37A (Bruker AXS Inc., 2015)'
_computing_molecular_graphics 'PLATON (Spek, 2016)'
_computing_publication_material 'PLATON (Spek, 2016)'
_computing_structure_refinement 'SHELXL-2014/7 (Sheldrick, 2014)'
_computing_structure_solution 'XT, VERSION 2014/5'
_diffrn_ambient_temperature 120(2)
_diffrn_measured_fraction_theta_full 0.999
_diffrn_measured_fraction_theta_max 0.997
_diffrn_measurement_device_type 'Bruker D8 VENTURE Kappa Duo PHOTON 100 CMOS'
_diffrn_measurement_method '\f and \w scans'
_diffrn_radiation_monochromator 'Quazar Mo multilayer optic'
_diffrn_radiation_source 'I\mS micro-focus sealed tube'
_diffrn_radiation_type MoK\a
_diffrn_radiation_wavelength 0.71073
_diffrn_reflns_av_R_equivalents 0.0302
_diffrn_reflns_av_unetI/netI 0.0151
_diffrn_reflns_Laue_measured_fraction_full 0.999
_diffrn_reflns_Laue_measured_fraction_max 0.997
_diffrn_reflns_limit_h_max 15
_diffrn_reflns_limit_h_min -15
_diffrn_reflns_limit_k_max 18
_diffrn_reflns_limit_k_min -18
_diffrn_reflns_limit_l_max 20
_diffrn_reflns_limit_l_min -20
_diffrn_reflns_number 88114
_diffrn_reflns_point_group_measured_fraction_full 0.999
_diffrn_reflns_point_group_measured_fraction_max 0.997
_diffrn_reflns_theta_full 25.242
_diffrn_reflns_theta_max 27.534
_diffrn_reflns_theta_min 2.387
_exptl_absorpt_coefficient_mu 1.245
_exptl_absorpt_correction_T_max 0.89
_exptl_absorpt_correction_T_min 0.76
_exptl_absorpt_correction_type numerical
_exptl_absorpt_process_details 'SADABS-2016/2 - Bruker AXS'
_exptl_crystal_colour orange
_exptl_crystal_density_diffrn 1.595
_exptl_crystal_description prism
_exptl_crystal_F_000 1088
_exptl_crystal_size_max 0.14
_exptl_crystal_size_mid 0.12
_exptl_crystal_size_min 0.10
_refine_diff_density_max 1.083
_refine_diff_density_min -0.725
_refine_diff_density_rms 0.067
_refine_ls_extinction_method none
_refine_ls_goodness_of_fit_ref 1.077
_refine_ls_hydrogen_treatment constr
_refine_ls_matrix_type full
_refine_ls_number_parameters 523
_refine_ls_number_reflns 10343
_refine_ls_number_restraints 0
_refine_ls_restrained_S_all 1.077
_refine_ls_R_factor_all 0.0296
_refine_ls_R_factor_gt 0.0247
_refine_ls_shift/su_max 0.002
_refine_ls_shift/su_mean 0.000
_refine_ls_structure_factor_coef Fsqd
_refine_ls_weighting_details 'w=1/[\s^2^(Fo^2^)+(0.0234P)^2^+2.3091P] where P=(Fo^2^+2Fc^2^)/3'
_refine_ls_weighting_scheme calc
_refine_ls_wR_factor_gt 0.0579
_refine_ls_wR_factor_ref 0.0602
_reflns_Friedel_coverage 0.000
_reflns_number_gt 9358
_reflns_number_total 10343
_reflns_threshold_expression 'I > 2\s(I)'
_cod_data_source_file c8dt03564d6.cif
_cod_data_source_block mo_ks814
_cod_depositor_comments 'Adding full bibliography for 7047627--7047638.cif.'
_cod_original_cell_volume 2247.34(18)
_cod_database_code 7047628
_shelx_shelxl_version_number 2014/7
_shelx_space_group_comment
;
The symmetry employed for this shelxl refinement is uniquely defined
by the following loop, which should always be used as a source of
symmetry information in preference to the above space-group names.
They are only intended as comments.
;
_shelx_estimated_absorpt_t_min 0.845
_shelx_estimated_absorpt_t_max 0.886

loop_
_space_group_symop_operation_xyz
'x, y, z'
'-x, -y, -z'

loop_
_atom_site_label
_atom_site_type_symbol
_atom_site_fract_x
_atom_site_fract_y
_atom_site_fract_z
_atom_site_U_iso_or_equiv
_atom_site_adp_type
_atom_site_occupancy
_atom_site_site_symmetry_order
_atom_site_calc_flag
_atom_site_refinement_flags_posn
_atom_site_refinement_flags_adp
Pd Pd 0.26058(2) 0.28531(2) 0.74118(2) 0.01349(4) Uani 1 1 d . .
Fe Fe 0.29940(3) 0.57603(2) 0.77369(2) 0.01774(6) Uani 1 1 d . .
P1 P 0.10441(4) 0.34246(4) 0.77313(3) 0.01530(9) Uani 1 1 d . .
P2 P 0.42758(4) 0.25009(4) 0.70346(3) 0.01441(9) Uani 1 1 d . .
Cl1 Cl 0.33255(4) 0.28084(4) 0.89322(3) 0.02015(9) Uani 1 1 d . .
N1 N 0.21141(15) 0.35478(12) 0.58478(10) 0.0176(3) Uani 1 1 d . .
C1 C 0.28895(18) 0.46756(14) 0.64316(12) 0.0179(3) Uani 1 1 d . .
C2 C 0.2557(2) 0.55281(15) 0.63310(14) 0.0227(4) Uani 1 1 d . .
H2 H 0.177648 0.542048 0.593553 0.027 Uiso 1 1 calc R U
C3 C 0.3586(2) 0.65580(16) 0.69200(15) 0.0274(4) Uani 1 1 d . .
H3 H 0.361675 0.725844 0.698600 0.033 Uiso 1 1 calc R U
C4 C 0.4569(2) 0.63601(16) 0.73970(15) 0.0262(4) Uani 1 1 d . .
H4 H 0.537133 0.690456 0.783122 0.031 Uiso 1 1 calc R U
C5 C 0.41329(18) 0.51994(15) 0.71067(13) 0.0208(4) Uani 1 1 d . .
H5 H 0.458944 0.483754 0.732419 0.025 Uiso 1 1 calc R U
C6 C 0.18415(17) 0.49033(15) 0.82923(13) 0.0180(3) Uani 1 1 d . .
C7 C 0.14822(19) 0.57459(16) 0.81792(14) 0.0226(4) Uani 1 1 d . .
H7 H 0.068617 0.563199 0.780292 0.027 Uiso 1 1 calc R U
C8 C 0.2538(2) 0.67800(16) 0.87344(15) 0.0279(4) Uani 1 1 d . .
H8 H 0.256615 0.747615 0.878769 0.034 Uiso 1 1 calc R U
C9 C 0.3542(2) 0.65994(16) 0.91947(14) 0.0261(4) Uani 1 1 d . .
H9 H 0.435007 0.715190 0.961182 0.031 Uiso 1 1 calc R U
C10 C 0.31264(18) 0.54468(15) 0.89221(13) 0.0209(4) Uani 1 1 d . .
H10 H 0.361226 0.509568 0.912109 0.025 Uiso 1 1 calc R U
C11 C 0.19460(16) 0.27775(14) 0.61210(12) 0.0161(3) Uani 1 1 d . .
C12 C 0.02704(16) 0.30030(15) 0.85220(13) 0.0174(3) Uani 1 1 d . .
C13 C 0.01767(18) 0.20300(16) 0.86046(14) 0.0222(4) Uani 1 1 d . .
H13 H 0.060796 0.163386 0.831555 0.027 Uiso 1 1 calc R U
C14 C -0.05548(19) 0.16407(17) 0.91146(15) 0.0268(4) Uani 1 1 d . .
H14 H -0.062074 0.097881 0.917341 0.032 Uiso 1 1 calc R U
C15 C -0.11819(18) 0.22180(17) 0.95332(14) 0.0261(4) Uani 1 1 d . .
H15 H -0.168103 0.194759 0.987646 0.031 Uiso 1 1 calc R U
C16 C -0.10896(19) 0.31925(17) 0.94571(14) 0.0244(4) Uani 1 1 d . .
H16 H -0.152403 0.358531 0.974575 0.029 Uiso 1 1 calc R U
C17 C -0.03558(18) 0.35857(16) 0.89548(13) 0.0203(4) Uani 1 1 d . .
H17 H -0.028115 0.425430 0.890646 0.024 Uiso 1 1 calc R U
C18 C -0.03427(18) 0.30586(15) 0.67441(13) 0.0188(4) Uani 1 1 d . .
C19 C -0.1450(2) 0.21346(16) 0.65081(14) 0.0255(4) Uani 1 1 d . .
H19 H -0.148839 0.171346 0.687270 0.031 Uiso 1 1 calc R U
C20 C -0.2497(2) 0.18275(17) 0.57428(15) 0.0306(5) Uani 1 1 d . .
H20 H -0.324373 0.119783 0.559032 0.037 Uiso 1 1 calc R U
C21 C -0.2464(2) 0.24260(18) 0.52013(14) 0.0286(4) Uani 1 1 d . .
H21 H -0.317971 0.221070 0.467720 0.034 Uiso 1 1 calc R U
C22 C -0.1376(2) 0.33404(19) 0.54345(15) 0.0298(4) Uani 1 1 d . .
H22 H -0.134602 0.376074 0.506953 0.036 Uiso 1 1 calc R U
C23 C -0.03224(19) 0.36567(17) 0.61943(15) 0.0256(4) Uani 1 1 d . .
H23 H 0.042029 0.428757 0.634098 0.031 Uiso 1 1 calc R U
C31 C 0.10909(18) 0.15939(15) 0.54217(13) 0.0209(4) Uani 1 1 d . .
H31A H 0.161248 0.117470 0.534384 0.025 Uiso 1 1 calc R U
H31B H 0.047961 0.127253 0.570635 0.025 Uiso 1 1 calc R U
C32 C 0.03739(19) 0.14214(16) 0.44628(15) 0.0267(4) Uani 1 1 d . .
H32 H -0.013811 0.180721 0.442278 0.032 Uiso 1 1 calc R U
C33 C 0.0406(2) 0.07647(19) 0.36645(16) 0.0390(6) Uani 1 1 d . .
H33A H 0.090939 0.036780 0.368139 0.047 Uiso 1 1 calc R U
H33B H -0.007372 0.068889 0.307292 0.047 Uiso 1 1 calc R U
C41 C 0.58043(17) 0.36682(14) 0.77045(12) 0.0157(3) Uani 1 1 d . .
C42 C 0.60065(18) 0.44264(16) 0.86080(13) 0.0222(4) Uani 1 1 d . .
H42 H 0.536725 0.430279 0.888953 0.027 Uiso 1 1 calc R U
C43 C 0.71368(19) 0.53587(17) 0.90952(14) 0.0264(4) Uani 1 1 d . .
H43 H 0.726931 0.586962 0.970948 0.032 Uiso 1 1 calc R U
C44 C 0.80729(19) 0.55467(16) 0.86881(14) 0.0258(4) Uani 1 1 d . .
H44 H 0.883782 0.619441 0.901508 0.031 Uiso 1 1 calc R U
C45 C 0.78888(18) 0.47895(18) 0.78068(15) 0.0262(4) Uani 1 1 d . .
H45 H 0.853862 0.490975 0.753481 0.031 Uiso 1 1 calc R U
C46 C 0.67643(18) 0.38536(16) 0.73129(13) 0.0219(4) Uani 1 1 d . .
H46 H 0.664822 0.333760 0.670589 0.026 Uiso 1 1 calc R U
C47 C 0.43789(17) 0.13698(14) 0.73062(12) 0.0168(3) Uani 1 1 d . .
C48 C 0.55201(19) 0.14183(16) 0.77816(14) 0.0233(4) Uani 1 1 d . .
H48 H 0.628407 0.203261 0.793524 0.028 Uiso 1 1 calc R U
C49 C 0.5540(2) 0.05633(17) 0.80321(16) 0.0303(5) Uani 1 1 d . .
H49 H 0.631841 0.059697 0.835923 0.036 Uiso 1 1 calc R U
C50 C 0.4431(2) -0.03316(16) 0.78052(14) 0.0290(5) Uani 1 1 d . .
H50 H 0.444808 -0.090508 0.798806 0.035 Uiso 1 1 calc R U
C51 C 0.3293(2) -0.04000(16) 0.73131(15) 0.0271(4) Uani 1 1 d . .
H51 H 0.253557 -0.102873 0.714130 0.032 Uiso 1 1 calc R U
C52 C 0.32639(19) 0.04576(15) 0.70709(14) 0.0228(4) Uani 1 1 d . .
H52 H 0.248310 0.042049 0.674490 0.027 Uiso 1 1 calc R U
C53 C 0.42499(17) 0.21330(15) 0.58037(12) 0.0176(3) Uani 1 1 d . .
C54 C 0.4074(2) 0.10827(16) 0.52174(14) 0.0246(4) Uani 1 1 d . .
H54 H 0.399986 0.054042 0.546037 0.030 Uiso 1 1 calc R U
C55 C 0.4005(2) 0.08263(17) 0.42691(14) 0.0295(5) Uani 1 1 d . .
H55 H 0.387804 0.010778 0.386951 0.035 Uiso 1 1 calc R U
C56 C 0.4123(2) 0.16152(17) 0.39120(14) 0.0260(4) Uani 1 1 d . .
H56 H 0.406948 0.143539 0.326751 0.031 Uiso 1 1 calc R U
C57 C 0.43182(18) 0.26663(16) 0.44938(13) 0.0224(4) Uani 1 1 d . .
H57 H 0.441278 0.321109 0.425186 0.027 Uiso 1 1 calc R U
C58 C 0.43754(17) 0.29221(15) 0.54313(13) 0.0197(4) Uani 1 1 d . .
H58 H 0.450131 0.364219 0.582566 0.024 Uiso 1 1 calc R U
C1S C 0.18027(19) 0.34418(16) 0.37386(14) 0.0251(4) Uani 1 1 d . .
H1S H 0.186989 0.309393 0.419454 0.030 Uiso 1 1 calc R U
Cl1S Cl 0.03565(5) 0.35719(5) 0.35577(5) 0.03824(13) Uani 1 1 d . .
Cl2S Cl 0.18353(6) 0.25872(5) 0.26589(4) 0.03815(13) Uani 1 1 d . .
Cl3S Cl 0.30811(5) 0.47421(4) 0.42241(4) 0.03197(11) Uani 1 1 d . .
C2S C 0.25172(19) 0.06889(17) -0.03566(14) 0.0263(4) Uani 1 1 d . .
H2S H 0.278167 0.114036 -0.071609 0.032 Uiso 1 1 calc R U
Cl4S Cl 0.21554(7) 0.14476(7) 0.05762(5) 0.05564(18) Uani 1 1 d . .
Cl5S Cl 0.11877(6) -0.05313(5) -0.11333(4) 0.04302(14) Uani 1 1 d . .
Cl6S Cl 0.37706(6) 0.03900(6) 0.00779(5) 0.04370(14) Uani 1 1 d . .

loop_
_atom_site_aniso_label
_atom_site_aniso_U_11
_atom_site_aniso_U_22
_atom_site_aniso_U_33
_atom_site_aniso_U_23
_atom_site_aniso_U_13
_atom_site_aniso_U_12
Pd 0.01718(7) 0.01295(6) 0.01278(6) 0.00778(5) 0.00614(5) 0.00617(5)
Fe 0.02394(14) 0.01349(12) 0.01801(13) 0.00828(10) 0.01107(11) 0.00649(10)
P1 0.0177(2) 0.0153(2) 0.0165(2) 0.00983(17) 0.00729(17) 0.00713(17)
P2 0.0183(2) 0.0129(2) 0.0124(2) 0.00583(16) 0.00627(17) 0.00592(17)
Cl1 0.0249(2) 0.0258(2) 0.0170(2) 0.01371(17) 0.01019(17) 0.01255(18)
N1 0.0231(8) 0.0160(7) 0.0150(7) 0.0080(6) 0.0065(6) 0.0081(6)
C1 0.0258(9) 0.0152(8) 0.0155(8) 0.0088(7) 0.0109(7) 0.0073(7)
C2 0.0349(11) 0.0189(9) 0.0199(9) 0.0130(7) 0.0130(8) 0.0111(8)
C3 0.0448(12) 0.0159(9) 0.0268(10) 0.0129(8) 0.0218(9) 0.0093(9)
C4 0.0293(10) 0.0192(9) 0.0255(10) 0.0077(8) 0.0167(8) 0.0020(8)
C5 0.0245(9) 0.0190(9) 0.0199(9) 0.0078(7) 0.0123(8) 0.0081(7)
C6 0.0222(9) 0.0179(8) 0.0184(8) 0.0107(7) 0.0112(7) 0.0079(7)
C7 0.0300(10) 0.0213(9) 0.0289(10) 0.0155(8) 0.0192(8) 0.0148(8)
C8 0.0447(12) 0.0177(9) 0.0306(11) 0.0118(8) 0.0265(10) 0.0143(9)
C9 0.0345(11) 0.0188(9) 0.0183(9) 0.0047(7) 0.0132(8) 0.0042(8)
C10 0.0270(10) 0.0194(9) 0.0160(8) 0.0086(7) 0.0098(7) 0.0066(8)
C11 0.0175(8) 0.0160(8) 0.0150(8) 0.0065(7) 0.0055(7) 0.0072(7)
C12 0.0158(8) 0.0198(8) 0.0169(8) 0.0108(7) 0.0051(7) 0.0050(7)
C13 0.0204(9) 0.0222(9) 0.0286(10) 0.0156(8) 0.0099(8) 0.0083(8)
C14 0.0249(10) 0.0255(10) 0.0339(11) 0.0207(9) 0.0106(9) 0.0066(8)
C15 0.0204(9) 0.0310(10) 0.0237(10) 0.0152(8) 0.0088(8) 0.0024(8)
C16 0.0228(9) 0.0287(10) 0.0204(9) 0.0095(8) 0.0103(8) 0.0084(8)
C17 0.0215(9) 0.0212(9) 0.0182(9) 0.0101(7) 0.0067(7) 0.0072(7)
C18 0.0232(9) 0.0186(8) 0.0182(8) 0.0082(7) 0.0078(7) 0.0120(7)
C19 0.0319(11) 0.0171(9) 0.0214(9) 0.0072(8) 0.0035(8) 0.0072(8)
C20 0.0319(11) 0.0175(9) 0.0261(10) 0.0024(8) -0.0006(9) 0.0037(8)
C21 0.0320(11) 0.0309(11) 0.0188(9) 0.0045(8) 0.0017(8) 0.0180(9)
C22 0.0337(11) 0.0382(12) 0.0292(11) 0.0220(10) 0.0099(9) 0.0212(10)
C23 0.0251(10) 0.0299(10) 0.0293(10) 0.0197(9) 0.0102(8) 0.0124(8)
C31 0.0256(9) 0.0155(8) 0.0185(9) 0.0073(7) 0.0047(7) 0.0065(7)
C32 0.0250(10) 0.0188(9) 0.0271(10) 0.0112(8) -0.0002(8) 0.0021(8)
C33 0.0470(14) 0.0284(11) 0.0207(10) 0.0079(9) 0.0008(10) -0.0003(10)
C41 0.0191(8) 0.0133(8) 0.0152(8) 0.0071(7) 0.0059(7) 0.0064(7)
C42 0.0225(9) 0.0240(9) 0.0165(9) 0.0058(7) 0.0080(7) 0.0073(8)
C43 0.0265(10) 0.0242(10) 0.0178(9) 0.0022(8) 0.0034(8) 0.0068(8)
C44 0.0210(9) 0.0222(9) 0.0247(10) 0.0101(8) -0.0002(8) 0.0021(8)
C45 0.0185(9) 0.0337(11) 0.0268(10) 0.0156(9) 0.0097(8) 0.0072(8)
C46 0.0219(9) 0.0239(9) 0.0180(9) 0.0065(7) 0.0085(7) 0.0088(8)
C47 0.0239(9) 0.0149(8) 0.0133(8) 0.0063(7) 0.0080(7) 0.0085(7)
C48 0.0244(10) 0.0187(9) 0.0242(10) 0.0089(8) 0.0044(8) 0.0081(8)
C49 0.0345(11) 0.0244(10) 0.0300(11) 0.0120(9) 0.0009(9) 0.0149(9)
C50 0.0476(13) 0.0167(9) 0.0225(10) 0.0094(8) 0.0077(9) 0.0143(9)
C51 0.0362(11) 0.0151(9) 0.0267(10) 0.0091(8) 0.0109(9) 0.0064(8)
C52 0.0244(10) 0.0187(9) 0.0243(9) 0.0099(8) 0.0071(8) 0.0077(8)
C53 0.0197(9) 0.0176(8) 0.0137(8) 0.0056(7) 0.0060(7) 0.0062(7)
C54 0.0364(11) 0.0178(9) 0.0184(9) 0.0069(7) 0.0117(8) 0.0091(8)
C55 0.0436(12) 0.0211(10) 0.0184(9) 0.0038(8) 0.0128(9) 0.0104(9)
C56 0.0297(10) 0.0305(10) 0.0154(9) 0.0088(8) 0.0096(8) 0.0095(9)
C57 0.0244(9) 0.0275(10) 0.0199(9) 0.0139(8) 0.0102(8) 0.0107(8)
C58 0.0220(9) 0.0193(9) 0.0185(9) 0.0084(7) 0.0089(7) 0.0081(7)
C1S 0.0296(10) 0.0239(10) 0.0217(9) 0.0120(8) 0.0083(8) 0.0087(8)
Cl1S 0.0344(3) 0.0432(3) 0.0494(3) 0.0304(3) 0.0154(3) 0.0189(2)
Cl2S 0.0445(3) 0.0351(3) 0.0231(2) 0.0056(2) 0.0106(2) 0.0098(2)
Cl3S 0.0365(3) 0.0241(2) 0.0287(3) 0.0126(2) 0.0098(2) 0.0042(2)
C2S 0.0276(10) 0.0276(10) 0.0230(10) 0.0144(8) 0.0054(8) 0.0089(8)
Cl4S 0.0548(4) 0.0656(5) 0.0385(3) 0.0060(3) 0.0158(3) 0.0312(4)
Cl5S 0.0368(3) 0.0400(3) 0.0306(3) 0.0135(2) 0.0003(2) -0.0018(2)
Cl6S 0.0374(3) 0.0567(4) 0.0463(3) 0.0290(3) 0.0094(3) 0.0257(3)

loop_
_atom_type_symbol
_atom_type_description
_atom_type_scat_dispersion_real
_atom_type_scat_dispersion_imag
_atom_type_scat_source
C C 0.0033 0.0016 'International Tables Vol C Tables 4.2.6.8 and 6.1.1.4'
H H 0.0000 0.0000 'International Tables Vol C Tables 4.2.6.8 and 6.1.1.4'
Cl Cl 0.1484 0.1585 'International Tables Vol C Tables 4.2.6.8 and 6.1.1.4'
Fe Fe 0.3463 0.8444 'International Tables Vol C Tables 4.2.6.8 and 6.1.1.4'
N N 0.0061 0.0033 'International Tables Vol C Tables 4.2.6.8 and 6.1.1.4'
P P 0.1023 0.0942 'International Tables Vol C Tables 4.2.6.8 and 6.1.1.4'
Pd Pd -0.9988 1.0072 'International Tables Vol C Tables 4.2.6.8 and 6.1.1.4'

loop_
_geom_angle_atom_site_label_1
_geom_angle_atom_site_label_2
_geom_angle_atom_site_label_3
_geom_angle
C11 Pd P1 85.16(5)
C11 Pd P2 90.24(5)
P1 Pd P2 171.596(16)
C11 Pd Cl1 176.05(5)
P1 Pd Cl1 95.566(16)
P2 Pd Cl1 89.500(16)
C4 Fe C6 157.47(8)
C4 Fe C5 40.88(8)
C6 Fe C5 122.55(7)
C4 Fe C10 120.17(8)
C6 Fe C10 41.23(7)
C5 Fe C10 106.31(8)
C4 Fe C3 40.81(9)
C6 Fe C3 160.94(9)
C5 Fe C3 68.60(8)
C10 Fe C3 156.19(9)
C4 Fe C7 158.45(8)
C6 Fe C7 41.25(7)
C5 Fe C7 160.05(8)
C10 Fe C7 68.98(8)
C3 Fe C7 123.58(8)
C4 Fe C8 121.38(8)
C6 Fe C8 68.67(7)
C5 Fe C8 157.36(9)
C10 Fe C8 68.14(8)
C3 Fe C8 107.13(8)
C7 Fe C8 40.58(8)
C4 Fe C2 68.05(8)
C6 Fe C2 125.59(8)
C5 Fe C2 68.13(8)
C10 Fe C2 161.41(8)
C3 Fe C2 40.21(8)
C7 Fe C2 109.83(8)
C8 Fe C2 123.85(8)
C4 Fe C9 105.15(8)
C6 Fe C9 68.64(8)
C5 Fe C9 121.45(8)
C10 Fe C9 40.41(7)
C3 Fe C9 120.95(8)
C7 Fe C9 68.30(9)
C8 Fe C9 40.23(9)
C2 Fe C9 157.77(8)
C4 Fe C1 68.18(8)
C6 Fe C1 109.38(7)
C5 Fe C1 40.48(7)
C10 Fe C1 124.12(7)
C3 Fe C1 67.98(7)
C7 Fe C1 125.08(8)
C8 Fe C1 160.42(9)
C2 Fe C1 40.32(7)
C9 Fe C1 158.80(8)
C6 P1 C12 106.64(8)
C6 P1 C18 107.11(8)
C12 P1 C18 99.73(8)
C6 P1 Pd 104.45(6)
C12 P1 Pd 118.78(6)
C18 P1 Pd 119.24(6)
C47 P2 C41 106.24(8)
C47 P2 C53 105.34(8)
C41 P2 C53 102.87(8)
C47 P2 Pd 110.15(6)
C41 P2 Pd 113.27(6)
C53 P2 Pd 118.01(6)
C11 N1 C1 124.96(16)
N1 C1 C5 130.38(17)
N1 C1 C2 121.95(17)
C5 C1 C2 107.25(16)
N1 C1 Fe 133.32(12)
C5 C1 Fe 68.22(10)
C2 C1 Fe 69.19(10)
C3 C2 C1 108.55(18)
C3 C2 Fe 69.13(11)
C1 C2 Fe 70.49(10)
C3 C2 H2 125.7
C1 C2 H2 125.7
Fe C2 H2 126.2
C2 C3 C4 108.07(17)
C2 C3 Fe 70.66(11)
C4 C3 Fe 69.29(11)
C2 C3 H3 126.0
C4 C3 H3 126.0
Fe C3 H3 125.7
C3 C4 C5 107.95(18)
C3 C4 Fe 69.90(11)
C5 C4 Fe 69.74(11)
C3 C4 H4 126.0
C5 C4 H4 126.0
Fe C4 H4 125.9
C4 C5 C1 108.15(17)
C4 C5 Fe 69.39(11)
C1 C5 Fe 71.30(11)
C4 C5 H5 125.9
C1 C5 H5 125.9
Fe C5 H5 125.0
C10 C6 C7 107.23(16)
C10 C6 P1 120.56(14)
C7 C6 P1 131.95(15)
C10 C6 Fe 69.52(10)
C7 C6 Fe 69.64(10)
P1 C6 Fe 121.31(9)
C8 C7 C6 107.59(18)
C8 C7 Fe 69.97(11)
C6 C7 Fe 69.11(10)
C8 C7 H7 126.2
C6 C7 H7 126.2
Fe C7 H7 126.3
C9 C8 C7 108.85(17)
C9 C8 Fe 70.33(11)
C7 C8 Fe 69.45(11)
C9 C8 H8 125.6
C7 C8 H8 125.6
Fe C8 H8 126.2
C8 C9 C10 108.08(18)
C8 C9 Fe 69.44(11)
C10 C9 Fe 68.96(11)
C8 C9 H9 126.0
C10 C9 H9 126.0
Fe C9 H9 127.2
C9 C10 C6 108.25(17)
C9 C10 Fe 70.63(11)
C6 C10 Fe 69.25(10)
C9 C10 H10 125.9
C6 C10 H10 125.9
Fe C10 H10 125.8
N1 C11 C31 119.95(16)
N1 C11 Pd 129.57(14)
C31 C11 Pd 110.44(12)
C17 C12 C13 119.89(17)
C17 C12 P1 119.56(13)
C13 C12 P1 120.11(14)
C12 C13 C14 119.67(18)
C12 C13 H13 120.2
C14 C13 H13 120.2
C15 C14 C13 120.03(18)
C15 C14 H14 120.0
C13 C14 H14 120.0
C14 C15 C16 120.66(18)
C14 C15 H15 119.7
C16 C15 H15 119.7
C17 C16 C15 119.44(19)
C17 C16 H16 120.3
C15 C16 H16 120.3
C16 C17 C12 120.30(18)
C16 C17 H17 119.8
C12 C17 H17 119.8
C23 C18 C19 118.16(18)
C23 C18 P1 122.01(15)
C19 C18 P1 119.80(14)
C20 C19 C18 120.42(19)
C20 C19 H19 119.8
C18 C19 H19 119.8
C21 C20 C19 120.9(2)
C21 C20 H20 119.6
C19 C20 H20 119.6
C22 C21 C20 118.87(19)
C22 C21 H21 120.6
C20 C21 H21 120.6
C21 C22 C23 120.99(19)
C21 C22 H22 119.5
C23 C22 H22 119.5
C22 C23 C18 120.68(19)
C22 C23 H23 119.7
C18 C23 H23 119.7
C32 C31 C11 116.74(15)
C32 C31 H31A 108.1
C11 C31 H31A 108.1
C32 C31 H31B 108.1
C11 C31 H31B 108.1
H31A C31 H31B 107.3
C33 C32 C31 123.9(2)
C33 C32 H32 118.0
C31 C32 H32 118.0
C32 C33 H33A 120.0
C32 C33 H33B 120.0
H33A C33 H33B 120.0
C46 C41 C42 118.91(17)
C46 C41 P2 121.07(14)
C42 C41 P2 119.94(14)
C43 C42 C41 120.30(18)
C43 C42 H42 119.8
C41 C42 H42 119.8
C44 C43 C42 120.20(18)
C44 C43 H43 119.9
C42 C43 H43 119.9
C45 C44 C43 119.70(18)
C45 C44 H44 120.2
C43 C44 H44 120.2
C44 C45 C46 120.66(18)
C44 C45 H45 119.7
C46 C45 H45 119.7
C45 C46 C41 120.19(18)
C45 C46 H46 119.9
C41 C46 H46 119.9
C48 C47 C52 119.69(17)
C48 C47 P2 122.04(14)
C52 C47 P2 118.18(14)
C47 C48 C49 119.88(19)
C47 C48 H48 120.1
C49 C48 H48 120.1
C50 C49 C48 120.06(19)
C50 C49 H49 120.0
C48 C49 H49 120.0
C49 C50 C51 120.52(18)
C49 C50 H50 119.7
C51 C50 H50 119.7
C50 C51 C52 119.71(19)
C50 C51 H51 120.1
C52 C51 H51 120.1
C51 C52 C47 120.10(19)
C51 C52 H52 119.9
C47 C52 H52 119.9
C54 C53 C58 118.82(17)
C54 C53 P2 122.09(14)
C58 C53 P2 119.07(14)
C53 C54 C55 120.02(18)
C53 C54 H54 120.0
C55 C54 H54 120.0
C56 C55 C54 120.32(19)
C56 C55 H55 119.8
C54 C55 H55 119.8
C55 C56 C57 120.04(18)
C55 C56 H56 120.0
C57 C56 H56 120.0
C56 C57 C58 119.88(18)
C56 C57 H57 120.1
C58 C57 H57 120.1
C57 C58 C53 120.91(17)
C57 C58 H58 119.5
C53 C58 H58 119.5
Cl3S C1S Cl2S 110.52(11)
Cl3S C1S Cl1S 110.60(11)
Cl2S C1S Cl1S 109.92(11)
Cl3S C1S H1S 108.6
Cl2S C1S H1S 108.6
Cl1S C1S H1S 108.6
Cl4S C2S Cl5S 110.43(12)
Cl4S C2S Cl6S 110.61(11)
Cl5S C2S Cl6S 110.43(12)
Cl4S C2S H2S 108.4
Cl5S C2S H2S 108.4
Cl6S C2S H2S 108.4

loop_
_geom_bond_atom_site_label_1
_geom_bond_atom_site_label_2
_geom_bond_distance
Pd C11 1.9944(17)
Pd P1 2.3392(5)
Pd P2 2.3435(5)
Pd Cl1 2.4193(4)
Fe C4 2.042(2)
Fe C6 2.0448(17)
Fe C5 2.0464(19)
Fe C10 2.0484(18)
Fe C3 2.0499(19)
Fe C7 2.0519(19)
Fe C8 2.0587(19)
Fe C2 2.0700(19)
Fe C9 2.0705(19)
Fe C1 2.0873(18)
P1 C6 1.7992(19)
P1 C12 1.8243(18)
P1 C18 1.8340(19)
P2 C47 1.8204(18)
P2 C41 1.8226(18)
P2 C53 1.8347(18)
N1 C11 1.268(2)
N1 C1 1.416(2)
C1 C5 1.431(3)
C1 C2 1.433(3)
C2 C3 1.416(3)
C2 H2 0.9500
C3 C4 1.427(3)
C3 H3 0.9500
C4 C5 1.428(3)
C4 H4 0.9500
C5 H5 0.9500
C6 C10 1.441(3)
C6 C7 1.443(3)
C7 C8 1.425(3)
C7 H7 0.9500
C8 C9 1.420(3)
C8 H8 0.9500
C9 C10 1.423(3)
C9 H9 0.9500
C10 H10 0.9500
C11 C31 1.521(2)
C12 C17 1.394(3)
C12 C13 1.395(2)
C13 C14 1.398(3)
C13 H13 0.9500
C14 C15 1.381(3)
C14 H14 0.9500
C15 C16 1.393(3)
C15 H15 0.9500
C16 C17 1.391(3)
C16 H16 0.9500
C17 H17 0.9500
C18 C23 1.393(3)
C18 C19 1.397(3)
C19 C20 1.391(3)
C19 H19 0.9500
C20 C21 1.382(3)
C20 H20 0.9500
C21 C22 1.378(3)
C21 H21 0.9500
C22 C23 1.388(3)
C22 H22 0.9500
C23 H23 0.9500
C31 C32 1.488(3)
C31 H31A 0.9900
C31 H31B 0.9900
C32 C33 1.320(3)
C32 H32 0.9500
C33 H33A 0.9500
C33 H33B 0.9500
C41 C46 1.394(3)
C41 C42 1.398(2)
C42 C43 1.388(3)
C42 H42 0.9500
C43 C44 1.386(3)
C43 H43 0.9500
C44 C45 1.378(3)
C44 H44 0.9500
C45 C46 1.387(3)
C45 H45 0.9500
C46 H46 0.9500
C47 C48 1.392(3)
C47 C52 1.394(3)
C48 C49 1.395(3)
C48 H48 0.9500
C49 C50 1.380(3)
C49 H49 0.9500
C50 C51 1.385(3)
C50 H50 0.9500
C51 C52 1.394(3)
C51 H51 0.9500
C52 H52 0.9500
C53 C54 1.394(3)
C53 C58 1.401(2)
C54 C55 1.402(3)
C54 H54 0.9500
C55 C56 1.385(3)
C55 H55 0.9500
C56 C57 1.385(3)
C56 H56 0.9500
C57 C58 1.388(3)
C57 H57 0.9500
C58 H58 0.9500
C1S Cl3S 1.759(2)
C1S Cl2S 1.760(2)
C1S Cl1S 1.774(2)
C1S H1S 1.0000
C2S Cl4S 1.743(2)
C2S Cl5S 1.757(2)
C2S Cl6S 1.760(2)
C2S H2S 1.0000
